data_7128949
loop_
_publ_author_name
'Wan, Jin-Lin'
'Cui, Jian-Feng'
'Zhong, Wei-Qiang'
'Huang, Jing-Mei'

_publ_section_title
;
 Iminyl-radicals by electrochemical decarboxylation of \a-imino-oxy acids:
 construction of indole-fused polycyclics.
;
_journal_issue 79
_journal_name_full 'Chemical communications (Cambridge, England)'
_journal_page_first 10242
_journal_page_last 10245
_journal_paper_doi 10.1039/d1cc03891e
_journal_volume 57
_journal_year 2021
_chemical_formula_sum 'C23 H18 N2 O2 S'
_chemical_formula_weight 386.45
_space_group_crystal_system monoclinic
_space_group_IT_number 14
_space_group_name_Hall '-P 2ybc'
_space_group_name_H-M_alt 'P 1 21/c 1'
_atom_sites_solution_hydrogens geom
_audit_creation_method SHELXL-2013
_audit_update_record
;
2021-04-29 deposited with the CCDC.	2021-09-08 downloaded from the CCDC.
;
_cell_angle_alpha 90
_cell_angle_beta 98.9730(10)
_cell_angle_gamma 90
_cell_formula_units_Z 4
_cell_length_a 8.5865(2)
_cell_length_b 14.3767(4)
_cell_length_c 15.4328(3)
_cell_measurement_reflns_used 9941
_cell_measurement_temperature 213(2)
_cell_measurement_theta_max 54.978
_cell_measurement_theta_min 5.577
_cell_volume 1881.80(8)
_computing_cell_refinement 'Bruker SAINT'
_computing_data_collection 'Bruker APEX2'
_computing_data_reduction 'Bruker SAINT'
_computing_molecular_graphics 'Bruker SHELXTL'
_computing_publication_material 'Bruker SHELXTL'
_computing_structure_refinement 'SHELXL-2013 (Sheldrick, 2013)'
_computing_structure_solution 'SHELXS-97 (Sheldrick 2008)'
_diffrn_ambient_temperature 213(2)
_diffrn_measured_fraction_theta_full 0.995
_diffrn_measured_fraction_theta_max 0.995
_diffrn_measurement_device_type 'Bruker APEX-II CCD'
_diffrn_measurement_method '\f and \w scans'
_diffrn_radiation_type MoK\a
_diffrn_radiation_wavelength 0.71073
_diffrn_reflns_av_R_equivalents 0.0252
_diffrn_reflns_av_unetI/netI 0.0198
_diffrn_reflns_Laue_measured_fraction_full 0.995
_diffrn_reflns_Laue_measured_fraction_max 0.995
_diffrn_reflns_limit_h_max 10
_diffrn_reflns_limit_h_min -9
_diffrn_reflns_limit_k_max 17
_diffrn_reflns_limit_k_min -17
_diffrn_reflns_limit_l_max 19
_diffrn_reflns_limit_l_min -19
_diffrn_reflns_number 18815
_diffrn_reflns_point_group_measured_fraction_full 0.995
_diffrn_reflns_point_group_measured_fraction_max 0.995
_diffrn_reflns_theta_full 25.242
_diffrn_reflns_theta_max 25.996
_diffrn_reflns_theta_min 2.788
_exptl_absorpt_coefficient_mu 0.194
_exptl_absorpt_correction_T_max 0.7456
_exptl_absorpt_correction_T_min 0.6630
_exptl_absorpt_correction_type multi-scan
_exptl_absorpt_process_details sadabs
_exptl_crystal_colour yellow
_exptl_crystal_density_diffrn 1.364
_exptl_crystal_description prismatic
_exptl_crystal_F_000 808
_exptl_crystal_size_max 0.200
_exptl_crystal_size_mid 0.150
_exptl_crystal_size_min 0.130
_refine_diff_density_max 0.264
_refine_diff_density_min -0.313
_refine_diff_density_rms 0.035
_refine_ls_extinction_method none
_refine_ls_goodness_of_fit_ref 1.040
_refine_ls_hydrogen_treatment constr
_refine_ls_matrix_type full
_refine_ls_number_parameters 255
_refine_ls_number_reflns 3683
_refine_ls_number_restraints 0
_refine_ls_restrained_S_all 1.040
_refine_ls_R_factor_all 0.0430
_refine_ls_R_factor_gt 0.0360
_refine_ls_shift/su_max 0.001
_refine_ls_shift/su_mean 0.000
_refine_ls_structure_factor_coef Fsqd
_refine_ls_weighting_details 'w=1/[\s^2^(Fo^2^)+(0.0407P)^2^+0.8117P] where P=(Fo^2^+2Fc^2^)/3'
_refine_ls_weighting_scheme calc
_refine_ls_wR_factor_gt 0.0893
_refine_ls_wR_factor_ref 0.0954
_reflns_Friedel_coverage 0.000
_reflns_number_gt 3222
_reflns_number_total 3683
_reflns_threshold_expression 'I > 2\s(I)'
_cod_data_source_file d1cc03891e2.cif
_cod_data_source_block mo_d8v21277_0m
_cod_depositor_comments 'Adding full bibliography for 7128949.cif.'
_cod_original_cell_volume 1881.79(8)
_cod_original_sg_symbol_H-M 'P 21/c'
_cod_database_code 7128949
_shelx_space_group_comment
; 
The symmetry employed for this shelxl refinement is uniquely defined 
by the following loop, which should always be used as a source of 
symmetry information in preference to the above space-group names. 
They are only intended as comments. 
;
_shelx_estimated_absorpt_t_min 0.962
_shelx_estimated_absorpt_t_max 0.975
_shelxl_version_number 2013-4

loop_
_space_group_symop_operation_xyz
'x, y, z'
'-x, y+1/2, -z+1/2'
'-x, -y, -z'
'x, -y-1/2, z-1/2'

loop_
_atom_site_label
_atom_site_type_symbol
_atom_site_fract_x
_atom_site_fract_y
_atom_site_fract_z
_atom_site_U_iso_or_equiv
_atom_site_adp_type
_atom_site_occupancy
_atom_site_site_symmetry_order
_atom_site_calc_flag
_atom_site_refinement_flags_posn
_atom_site_refinement_flags_adp
_atom_site_refinement_flags_occupancy
_atom_site_disorder_assembly
_atom_site_disorder_group
S1 S 0.66356(4) 0.57348(3) 0.83136(3) 0.03485(12) Uani 1 1 d . . . . .
N1 N 0.61596(15) 0.57157(9) 0.71992(8) 0.0340(3) Uani 1 1 d . . . . .
N2 N 0.58911(19) 0.32627(10) 0.57099(10) 0.0473(4) Uani 1 1 d . . . . .
O1 O 0.80315(13) 0.51988(9) 0.85403(8) 0.0474(3) Uani 1 1 d . . . . .
O2 O 0.66248(13) 0.66904(8) 0.85520(8) 0.0461(3) Uani 1 1 d . . . . .
C1 C 0.46011(18) 0.60711(11) 0.68827(10) 0.0342(3) Uani 1 1 d . . . . .
C2 C 0.3925(2) 0.68919(12) 0.71143(11) 0.0423(4) Uani 1 1 d . . . . .
H2 H 0.4486 0.7304 0.7521 0.051 Uiso 1 1 calc R U . . .
C3 C 0.2398(2) 0.70833(13) 0.67268(12) 0.0488(4) Uani 1 1 d . . . . .
H3 H 0.1906 0.7632 0.6876 0.059 Uiso 1 1 calc R U . . .
C4 C 0.1582(2) 0.64760(14) 0.61197(13) 0.0523(5) Uani 1 1 d . . . . .
H4 H 0.0547 0.6623 0.5861 0.063 Uiso 1 1 calc R U . . .
C5 C 0.2262(2) 0.56586(13) 0.58876(12) 0.0449(4) Uani 1 1 d . . . . .
H5 H 0.1701 0.5253 0.5474 0.054 Uiso 1 1 calc R U . . .
C6 C 0.37962(18) 0.54486(11) 0.62796(10) 0.0351(3) Uani 1 1 d . . . . .
C7 C 0.48684(18) 0.46784(11) 0.61966(10) 0.0339(3) Uani 1 1 d . . . . .
C8 C 0.62758(18) 0.48643(10) 0.67319(10) 0.0333(3) Uani 1 1 d . . . . .
C9 C 0.4708(2) 0.38485(12) 0.56886(11) 0.0406(4) Uani 1 1 d . . . . .
C10 C 0.7328(2) 0.34854(12) 0.61781(11) 0.0427(4) Uani 1 1 d . . . . .
C11 C 0.76334(19) 0.43072(11) 0.66971(10) 0.0375(4) Uani 1 1 d . . . . .
C12 C 0.9210(2) 0.45206(14) 0.70586(11) 0.0454(4) Uani 1 1 d . . . . .
H12 H 0.9445 0.5080 0.7367 0.055 Uiso 1 1 calc R U . . .
C13 C 1.0393(2) 0.39095(16) 0.69578(13) 0.0553(5) Uani 1 1 d . . . . .
H13 H 1.1438 0.4058 0.7196 0.066 Uiso 1 1 calc R U . . .
C14 C 1.0077(3) 0.30729(15) 0.65096(14) 0.0609(6) Uani 1 1 d . . . . .
H14 H 1.0897 0.2647 0.6478 0.073 Uiso 1 1 calc R U . . .
C15 C 0.8595(3) 0.28720(14) 0.61198(14) 0.0571(5) Uani 1 1 d . . . . .
H15 H 0.8402 0.2314 0.5804 0.069 Uiso 1 1 calc R U . . .
C16 C 0.3194(2) 0.36003(14) 0.51195(12) 0.0538(5) Uani 1 1 d . . . . .
H16A H 0.3280 0.2983 0.4877 0.081 Uiso 1 1 calc R U . . .
H16B H 0.2975 0.4048 0.4646 0.081 Uiso 1 1 calc R U . . .
H16C H 0.2344 0.3609 0.5466 0.081 Uiso 1 1 calc R U . . .
C17 C 0.50515(17) 0.51575(11) 0.86672(9) 0.0325(3) Uani 1 1 d . . . . .
C18 C 0.4973(2) 0.41994(12) 0.85968(11) 0.0414(4) Uani 1 1 d . . . . .
H18 H 0.5789 0.3864 0.8399 0.050 Uiso 1 1 calc R U . . .
C19 C 0.3681(2) 0.37412(12) 0.88206(12) 0.0456(4) Uani 1 1 d . . . . .
H19 H 0.3616 0.3091 0.8764 0.055 Uiso 1 1 calc R U . . .
C20 C 0.24754(19) 0.42230(12) 0.91272(10) 0.0393(4) Uani 1 1 d . . . . .
C21 C 0.2603(2) 0.51811(12) 0.92081(12) 0.0438(4) Uani 1 1 d . . . . .
H21 H 0.1802 0.5515 0.9423 0.053 Uiso 1 1 calc R U . . .
C22 C 0.38774(19) 0.56586(11) 0.89803(11) 0.0396(4) Uani 1 1 d . . . . .
H22 H 0.3946 0.6309 0.9037 0.047 Uiso 1 1 calc R U . . .
C23 C 0.1056(2) 0.37189(14) 0.93552(13) 0.0527(5) Uani 1 1 d . . . . .
H23A H 0.1261 0.3526 0.9965 0.079 Uiso 1 1 calc R U . . .
H23B H 0.0844 0.3175 0.8983 0.079 Uiso 1 1 calc R U . . .
H23C H 0.0150 0.4130 0.9265 0.079 Uiso 1 1 calc R U . . .

loop_
_atom_site_aniso_label
_atom_site_aniso_U_11
_atom_site_aniso_U_22
_atom_site_aniso_U_33
_atom_site_aniso_U_23
_atom_site_aniso_U_13
_atom_site_aniso_U_12
S1 0.0290(2) 0.0381(2) 0.0368(2) -0.00410(16) 0.00319(15) -0.00292(15)
N1 0.0331(7) 0.0326(7) 0.0366(7) 0.0008(5) 0.0066(5) -0.0005(5)
N2 0.0592(9) 0.0378(8) 0.0511(9) -0.0042(7) 0.0277(7) -0.0062(7)
O1 0.0323(6) 0.0655(8) 0.0432(6) -0.0006(6) 0.0018(5) 0.0080(6)
O2 0.0416(6) 0.0413(7) 0.0552(7) -0.0126(6) 0.0076(5) -0.0120(5)
C1 0.0334(8) 0.0326(8) 0.0372(8) 0.0069(6) 0.0073(6) 0.0006(6)
C2 0.0453(9) 0.0343(9) 0.0476(9) 0.0035(7) 0.0088(8) 0.0037(7)
C3 0.0487(10) 0.0420(10) 0.0564(11) 0.0079(8) 0.0101(8) 0.0138(8)
C4 0.0385(9) 0.0598(12) 0.0573(11) 0.0137(9) 0.0031(8) 0.0109(8)
C5 0.0385(9) 0.0505(10) 0.0438(9) 0.0049(8) 0.0009(7) -0.0041(8)
C6 0.0355(8) 0.0359(8) 0.0346(8) 0.0077(6) 0.0082(6) -0.0023(6)
C7 0.0372(8) 0.0337(8) 0.0324(8) 0.0037(6) 0.0101(6) -0.0049(6)
C8 0.0373(8) 0.0308(8) 0.0338(8) 0.0043(6) 0.0117(6) -0.0009(6)
C9 0.0492(10) 0.0391(9) 0.0372(8) -0.0011(7) 0.0180(7) -0.0108(7)
C10 0.0520(10) 0.0355(9) 0.0461(9) 0.0076(7) 0.0249(8) 0.0019(7)
C11 0.0392(8) 0.0385(9) 0.0380(8) 0.0108(7) 0.0166(7) 0.0042(7)
C12 0.0384(9) 0.0574(11) 0.0430(9) 0.0074(8) 0.0143(7) 0.0067(8)
C13 0.0418(10) 0.0779(14) 0.0498(11) 0.0168(10) 0.0186(8) 0.0166(9)
C14 0.0608(13) 0.0609(13) 0.0694(13) 0.0215(11) 0.0369(11) 0.0261(10)
C15 0.0705(13) 0.0416(10) 0.0685(13) 0.0094(9) 0.0400(11) 0.0127(9)
C16 0.0595(12) 0.0571(12) 0.0468(10) -0.0127(9) 0.0145(9) -0.0209(9)
C17 0.0326(7) 0.0340(8) 0.0299(7) 0.0009(6) 0.0021(6) -0.0008(6)
C18 0.0454(9) 0.0348(9) 0.0455(9) 0.0014(7) 0.0115(7) 0.0053(7)
C19 0.0545(10) 0.0319(9) 0.0504(10) 0.0035(7) 0.0080(8) -0.0034(7)
C20 0.0371(8) 0.0433(9) 0.0354(8) 0.0096(7) -0.0008(7) -0.0039(7)
C21 0.0391(9) 0.0427(10) 0.0517(10) 0.0055(8) 0.0138(8) 0.0056(7)
C22 0.0411(9) 0.0323(8) 0.0463(9) 0.0012(7) 0.0099(7) 0.0029(7)
C23 0.0427(10) 0.0561(12) 0.0580(11) 0.0157(9) 0.0038(8) -0.0100(8)

loop_
_atom_type_symbol
_atom_type_description
_atom_type_scat_dispersion_real
_atom_type_scat_dispersion_imag
_atom_type_scat_source
C C 0.0033 0.0016 'International Tables Vol C Tables 4.2.6.8 and 6.1.1.4'
H H 0.0000 0.0000 'International Tables Vol C Tables 4.2.6.8 and 6.1.1.4'
N N 0.0061 0.0033 'International Tables Vol C Tables 4.2.6.8 and 6.1.1.4'
O O 0.0106 0.0060 'International Tables Vol C Tables 4.2.6.8 and 6.1.1.4'
S S 0.1246 0.1234 'International Tables Vol C Tables 4.2.6.8 and 6.1.1.4'

loop_
_geom_angle_atom_site_label_1
_geom_angle_atom_site_label_2
_geom_angle_atom_site_label_3
_geom_angle
_geom_angle_site_symmetry_1
_geom_angle_site_symmetry_3
_geom_angle_publ_flag
O1 S1 O2 119.93(8) . . ?
O1 S1 N1 107.45(7) . . ?
O2 S1 N1 105.44(7) . . ?
O1 S1 C17 109.40(8) . . ?
O2 S1 C17 109.89(7) . . ?
N1 S1 C17 103.36(7) . . ?
C8 N1 C1 105.41(12) . . ?
C8 N1 S1 119.82(10) . . ?
C1 N1 S1 113.53(10) . . ?
C9 N2 C10 119.52(15) . . ?
C2 C1 C6 122.30(15) . . ?
C2 C1 N1 128.11(15) . . ?
C6 C1 N1 109.59(13) . . ?
C3 C2 C1 117.74(16) . . ?
C3 C2 H2 121.1 . . ?
C1 C2 H2 121.1 . . ?
C2 C3 C4 120.80(17) . . ?
C2 C3 H3 119.6 . . ?
C4 C3 H3 119.6 . . ?
C5 C4 C3 121.34(17) . . ?
C5 C4 H4 119.3 . . ?
C3 C4 H4 119.3 . . ?
C4 C5 C6 118.66(17) . . ?
C4 C5 H5 120.7 . . ?
C6 C5 H5 120.7 . . ?
C5 C6 C1 119.15(15) . . ?
C5 C6 C7 133.86(16) . . ?
C1 C6 C7 106.98(13) . . ?
C8 C7 C9 119.55(15) . . ?
C8 C7 C6 107.84(13) . . ?
C9 C7 C6 132.61(15) . . ?
C7 C8 C11 120.99(15) . . ?
C7 C8 N1 110.11(13) . . ?
C11 C8 N1 128.49(14) . . ?
N2 C9 C7 120.99(16) . . ?
N2 C9 C16 117.34(16) . . ?
C7 C9 C16 121.67(16) . . ?
N2 C10 C15 117.39(17) . . ?
N2 C10 C11 124.18(15) . . ?
C15 C10 C11 118.40(18) . . ?
C12 C11 C8 127.04(16) . . ?
C12 C11 C10 118.75(15) . . ?
C8 C11 C10 114.02(15) . . ?
C13 C12 C11 119.78(19) . . ?
C13 C12 H12 120.1 . . ?
C11 C12 H12 120.1 . . ?
C12 C13 C14 121.32(19) . . ?
C12 C13 H13 119.3 . . ?
C14 C13 H13 119.3 . . ?
C15 C14 C13 120.18(18) . . ?
C15 C14 H14 119.9 . . ?
C13 C14 H14 119.9 . . ?
C14 C15 C10 121.2(2) . . ?
C14 C15 H15 119.4 . . ?
C10 C15 H15 119.4 . . ?
C9 C16 H16A 109.5 . . ?
C9 C16 H16B 109.5 . . ?
H16A C16 H16B 109.5 . . ?
C9 C16 H16C 109.5 . . ?
H16A C16 H16C 109.5 . . ?
H16B C16 H16C 109.5 . . ?
C18 C17 C22 121.07(15) . . ?
C18 C17 S1 118.58(12) . . ?
C22 C17 S1 120.31(12) . . ?
C19 C18 C17 119.18(16) . . ?
C19 C18 H18 120.4 . . ?
C17 C18 H18 120.4 . . ?
C18 C19 C20 121.23(16) . . ?
C18 C19 H19 119.4 . . ?
C20 C19 H19 119.4 . . ?
C21 C20 C19 118.29(16) . . ?
C21 C20 C23 120.83(17) . . ?
C19 C20 C23 120.88(16) . . ?
C22 C21 C20 121.66(16) . . ?
C22 C21 H21 119.2 . . ?
C20 C21 H21 119.2 . . ?
C21 C22 C17 118.56(15) . . ?
C21 C22 H22 120.7 . . ?
C17 C22 H22 120.7 . . ?
C20 C23 H23A 109.5 . . ?
C20 C23 H23B 109.5 . . ?
H23A C23 H23B 109.5 . . ?
C20 C23 H23C 109.5 . . ?
H23A C23 H23C 109.5 . . ?
H23B C23 H23C 109.5 . . ?

loop_
_geom_bond_atom_site_label_1
_geom_bond_atom_site_label_2
_geom_bond_distance
_geom_bond_site_symmetry_2
_geom_bond_publ_flag
S1 O1 1.4220(12) . ?
S1 O2 1.4227(12) . ?
S1 N1 1.7047(13) . ?
S1 C17 1.7517(15) . ?
N1 C8 1.432(2) . ?
N1 C1 1.4445(19) . ?
N2 C9 1.316(2) . ?
N2 C10 1.367(2) . ?
C1 C2 1.386(2) . ?
C1 C6 1.394(2) . ?
C2 C3 1.381(2) . ?
C2 H2 0.9400 . ?
C3 C4 1.388(3) . ?
C3 H3 0.9400 . ?
C4 C5 1.384(3) . ?
C4 H4 0.9400 . ?
C5 C6 1.394(2) . ?
C5 H5 0.9400 . ?
C6 C7 1.458(2) . ?
C7 C8 1.380(2) . ?
C7 C9 1.422(2) . ?
C8 C11 1.422(2) . ?
C9 C16 1.494(2) . ?
C10 C15 1.414(2) . ?
C10 C11 1.428(2) . ?
C11 C12 1.415(2) . ?
C12 C13 1.370(2) . ?
C12 H12 0.9400 . ?
C13 C14 1.393(3) . ?
C13 H13 0.9400 . ?
C14 C15 1.351(3) . ?
C14 H14 0.9400 . ?
C15 H15 0.9400 . ?
C16 H16A 0.9700 . ?
C16 H16B 0.9700 . ?
C16 H16C 0.9700 . ?
C17 C18 1.383(2) . ?
C17 C22 1.386(2) . ?
C18 C19 1.379(2) . ?
C18 H18 0.9400 . ?
C19 C20 1.389(2) . ?
C19 H19 0.9400 . ?
C20 C21 1.386(2) . ?
C20 C23 1.506(2) . ?
C21 C22 1.383(2) . ?
C21 H21 0.9400 . ?
C22 H22 0.9400 . ?
C23 H23A 0.9700 . ?
C23 H23B 0.9700 . ?
C23 H23C 0.9700 . ?

loop_
_geom_hbond_atom_site_label_D
_geom_hbond_atom_site_label_H
_geom_hbond_atom_site_label_A
_geom_hbond_distance_DH
_geom_hbond_distance_HA
_geom_hbond_distance_DA
_geom_hbond_angle_DHA
_geom_hbond_site_symmetry_A
C2 H2 O2 0.94 2.40 2.963(2) 118.1 .
C2 H2 O2 0.94 2.40 2.963(2) 118.1 .

loop_
_geom_torsion_atom_site_label_1
_geom_torsion_atom_site_label_2
_geom_torsion_atom_site_label_3
_geom_torsion_atom_site_label_4
_geom_torsion
_geom_torsion_site_symmetry_1
_geom_torsion_site_symmetry_2
_geom_torsion_site_symmetry_3
_geom_torsion_site_symmetry_4
_geom_torsion_publ_flag
O1 S1 N1 C8 42.46(13) . . . . ?
O2 S1 N1 C8 171.46(11) . . . . ?
C17 S1 N1 C8 -73.17(12) . . . . ?
O1 S1 N1 C1 168.16(11) . . . . ?
O2 S1 N1 C1 -62.84(11) . . . . ?
C17 S1 N1 C1 52.53(12) . . . . ?
C8 N1 C1 C2 -178.23(15) . . . . ?
S1 N1 C1 C2 48.73(19) . . . . ?
C8 N1 C1 C6 2.12(16) . . . . ?
S1 N1 C1 C6 -130.92(11) . . . . ?
C6 C1 C2 C3 0.1(2) . . . . ?
N1 C1 C2 C3 -179.46(15) . . . . ?
C1 C2 C3 C4 -0.7(3) . . . . ?
C2 C3 C4 C5 0.5(3) . . . . ?
C3 C4 C5 C6 0.3(3) . . . . ?
C4 C5 C6 C1 -0.8(2) . . . . ?
C4 C5 C6 C7 -179.49(17) . . . . ?
C2 C1 C6 C5 0.6(2) . . . . ?
N1 C1 C6 C5 -179.76(13) . . . . ?
C2 C1 C6 C7 179.61(14) . . . . ?
N1 C1 C6 C7 -0.72(16) . . . . ?
C5 C6 C7 C8 177.80(17) . . . . ?
C1 C6 C7 C8 -1.04(16) . . . . ?
C5 C6 C7 C9 -1.4(3) . . . . ?
C1 C6 C7 C9 179.77(16) . . . . ?
C9 C7 C8 C11 8.5(2) . . . . ?
C6 C7 C8 C11 -170.79(13) . . . . ?
C9 C7 C8 N1 -178.26(13) . . . . ?
C6 C7 C8 N1 2.42(16) . . . . ?
C1 N1 C8 C7 -2.80(16) . . . . ?
S1 N1 C8 C7 126.63(12) . . . . ?
C1 N1 C8 C11 169.75(14) . . . . ?
S1 N1 C8 C11 -60.81(19) . . . . ?
C10 N2 C9 C7 -4.7(2) . . . . ?
C10 N2 C9 C16 176.02(15) . . . . ?
C8 C7 C9 N2 -1.2(2) . . . . ?
C6 C7 C9 N2 177.93(15) . . . . ?
C8 C7 C9 C16 178.11(15) . . . . ?
C6 C7 C9 C16 -2.8(3) . . . . ?
C9 N2 C10 C15 -174.68(15) . . . . ?
C9 N2 C10 C11 3.4(2) . . . . ?
C7 C8 C11 C12 165.61(15) . . . . ?
N1 C8 C11 C12 -6.2(3) . . . . ?
C7 C8 C11 C10 -9.3(2) . . . . ?
N1 C8 C11 C10 178.85(14) . . . . ?
N2 C10 C11 C12 -171.85(15) . . . . ?
C15 C10 C11 C12 6.2(2) . . . . ?
N2 C10 C11 C8 3.5(2) . . . . ?
C15 C10 C11 C8 -178.43(14) . . . . ?
C8 C11 C12 C13 -179.23(16) . . . . ?
C10 C11 C12 C13 -4.5(2) . . . . ?
C11 C12 C13 C14 -0.5(3) . . . . ?
C12 C13 C14 C15 3.8(3) . . . . ?
C13 C14 C15 C10 -2.0(3) . . . . ?
N2 C10 C15 C14 175.17(17) . . . . ?
C11 C10 C15 C14 -3.0(3) . . . . ?
O1 S1 C17 C18 -38.25(15) . . . . ?
O2 S1 C17 C18 -171.87(13) . . . . ?
N1 S1 C17 C18 75.98(14) . . . . ?
O1 S1 C17 C22 144.06(13) . . . . ?
O2 S1 C17 C22 10.43(15) . . . . ?
N1 S1 C17 C22 -101.71(13) . . . . ?
C22 C17 C18 C19 1.8(2) . . . . ?
S1 C17 C18 C19 -175.92(13) . . . . ?
C17 C18 C19 C20 -1.0(3) . . . . ?
C18 C19 C20 C21 -0.3(3) . . . . ?
C18 C19 C20 C23 178.94(16) . . . . ?
C19 C20 C21 C22 0.9(3) . . . . ?
C23 C20 C21 C22 -178.30(16) . . . . ?
C20 C21 C22 C17 -0.2(3) . . . . ?
C18 C17 C22 C21 -1.1(2) . . . . ?
S1 C17 C22 C21 176.50(13) . . . . ?
